data_4025310
loop_
_publ_author_name
'Dennis H. Evans'
'Nadine E. Gruhn'
'Jin Jin'
'Bo Li'
'Edward Lorance'
'Noriko Okumura'
'Norma A. Mac\'ias-Ruvalcaba'
'Uzma I. Zakai'
'Shao-Zhong Zhang'
'Eric Block'
'Richard S. Glass'

_publ_section_title
;
 Electrochemical and Chemical Oxidation of Dithia-, Diselena-, Ditellura-,
 Selenathia-, and Tellurathiamesocycles and Stability of the Oxidized
 Species
;
_journal_name_full 'Journal of Organic Chemistry'
_journal_page_first 1997
_journal_page_last 2009
_journal_paper_doi 10.1021/jo9026484
_journal_volume 75
_journal_year 2010
_chemical_formula_moiety '(Te (CH2)6 S)2 O1 (BF4)2'
_chemical_formula_sum 'C12 H24 B2 F8 O S2 Te2'
_chemical_formula_weight 677.25
_chemical_melting_point ?
_chemical_name_systematic
; 
 5,5'-Oxy-bis(5-thiatellurocane) Bis(tetrafluoroborate 
;
_space_group_IT_number 4
_symmetry_cell_setting monoclinic
_symmetry_space_group_name_Hall 'P 2yb'
_symmetry_space_group_name_H-M 'P 1 21 1'
_atom_sites_solution_hydrogens geom
_atom_sites_solution_primary direct
_atom_sites_solution_secondary difmap
_audit_creation_method SHELXL-97
_cell_angle_alpha 90.00
_cell_angle_beta 109.4920(10)
_cell_angle_gamma 90.00
_cell_formula_units_Z 2
_cell_length_a 9.5331(8)
_cell_length_b 9.0124(8)
_cell_length_c 13.0975(11)
_cell_measurement_reflns_used 5605
_cell_measurement_temperature 173(2)
_cell_measurement_theta_max 28.19
_cell_measurement_theta_min 2.77
_cell_volume 1060.79(16)
_computing_cell_refinement 'SMART, SAINT'
_computing_data_collection SMART
_computing_data_reduction SAINT
_computing_molecular_graphics 'SHELXP-93 (Sheldrick, 1993)'
_computing_publication_material 'SHELXCIF-93 (Sheldrick, 1993)'
_computing_structure_refinement 'SHELXL-97 (Sheldrick, 1997)'
_computing_structure_solution 'SHELXS-97 (Sheldrick, 1990)'
_diffrn_ambient_temperature 173(2)
_diffrn_measured_fraction_theta_full 0.963
_diffrn_measured_fraction_theta_max 0.963
_diffrn_measurement_device_type 'Bruker SMART APEX CCD'
_diffrn_measurement_method '0.3 deg wide \w exposures'
_diffrn_radiation_monochromator graphite
_diffrn_radiation_source 'fine-focus sealed tube'
_diffrn_radiation_type MoK\a
_diffrn_radiation_wavelength 0.71073
_diffrn_reflns_av_R_equivalents 0.0247
_diffrn_reflns_av_sigmaI/netI 0.0455
_diffrn_reflns_limit_h_max 12
_diffrn_reflns_limit_h_min -12
_diffrn_reflns_limit_k_max 11
_diffrn_reflns_limit_k_min -11
_diffrn_reflns_limit_l_max 16
_diffrn_reflns_limit_l_min -17
_diffrn_reflns_number 9120
_diffrn_reflns_theta_full 28.00
_diffrn_reflns_theta_max 28.00
_diffrn_reflns_theta_min 1.65
_diffrn_standards_decay_% 0
_diffrn_standards_interval_count na
_diffrn_standards_interval_time na
_diffrn_standards_number 'none (area detector data)'
_exptl_absorpt_coefficient_mu 3.016
_exptl_absorpt_correction_T_max 0.7525
_exptl_absorpt_correction_T_min 0.6952
_exptl_absorpt_correction_type 'multi-scan (SADABS)'
_exptl_crystal_colour light-yellow
_exptl_crystal_density_diffrn 2.120
_exptl_crystal_density_meas ?
_exptl_crystal_density_method none
_exptl_crystal_description block
_exptl_crystal_F_000 644
_exptl_crystal_size_max 0.13
_exptl_crystal_size_mid 0.12
_exptl_crystal_size_min 0.10
_refine_diff_density_max 1.103
_refine_diff_density_min -1.066
_refine_diff_density_rms 0.122
_refine_ls_abs_structure_details 'Flack H D (1983), Acta Cryst. A39, 876-881'
_refine_ls_abs_structure_Flack -0.01(4)
_refine_ls_extinction_coef na
_refine_ls_extinction_method none
_refine_ls_goodness_of_fit_ref 1.032
_refine_ls_hydrogen_treatment constr
_refine_ls_matrix_type full
_refine_ls_number_parameters 232
_refine_ls_number_reflns 4662
_refine_ls_number_restraints 167
_refine_ls_restrained_S_all 1.226
_refine_ls_R_factor_all 0.0453
_refine_ls_R_factor_gt 0.0338
_refine_ls_shift/su_max 0.001
_refine_ls_shift/su_mean 0.000
_refine_ls_structure_factor_coef Fsqd
_refine_ls_weighting_details 'calc w=1/[\s^2^(Fo^2^)+(0.0413P)^2^+0.4797P] where P=(Fo^2^+2Fc^2^)/3'
_refine_ls_weighting_scheme calc
_refine_ls_wR_factor_gt 0.0793
_refine_ls_wR_factor_ref 0.0849
_reflns_number_gt 3943
_reflns_number_total 4662
_reflns_threshold_expression >2sigma(I)
_cod_data_source_file jo9026484_si_004.cif
_cod_data_source_block (10)
_cod_depositor_comments
;
The following automatic conversions were performed:

'_chemical_melting_point' value 'not measured' was changed to '?' -
the value is undefined or not given.

Automatic conversion script
Id: cif_fix_values 1569 2011-02-09 13:29:24Z adriana 

The following automatic conversions were performed:

'_exptl_crystal_density_meas' value 'not measured' was changed to '?'
- the value is perceived as not measured.

Automatic conversion script
Id: cif_fix_values 3008 2015-01-20 13:52:24Z robertas 
;
_cod_database_code 4025310

loop_
_symmetry_equiv_pos_as_xyz
'x, y, z'
'-x, y+1/2, -z'

loop_
_atom_site_label
_atom_site_type_symbol
_atom_site_fract_x
_atom_site_fract_y
_atom_site_fract_z
_atom_site_U_iso_or_equiv
_atom_site_adp_type
_atom_site_occupancy
_atom_site_symmetry_multiplicity
_atom_site_calc_flag
_atom_site_refinement_flags
_atom_site_disorder_assembly
_atom_site_disorder_group
Te1 Te 0.82667(4) 0.65589(6) 0.14174(3) 0.02690(12) Uani 1 1 d . . .
Te2 Te 0.70815(4) 0.66047(6) 0.37780(3) 0.02777(11) Uani 1 1 d . . .
S1 S 0.8305(2) 0.6762(3) -0.07178(14) 0.0340(5) Uani 1 1 d . . .
S2 S 0.6367(2) 0.7023(2) 0.56688(15) 0.0336(5) Uani 1 1 d . . .
O1 O 0.7989(7) 0.5776(6) 0.2745(4) 0.0409(13) Uani 1 1 d . . .
C1 C 0.8715(9) 0.4304(8) 0.1125(6) 0.0337(17) Uani 1 1 d . . .
H1A H 0.9803 0.4139 0.1421 0.040 Uiso 1 1 calc R . .
H1B H 0.8247 0.3649 0.1526 0.040 Uiso 1 1 calc R . .
C2 C 0.8167(9) 0.3849(9) -0.0057(6) 0.0362(17) Uani 1 1 d . . .
H2A H 0.8460 0.2806 -0.0114 0.043 Uiso 1 1 calc R . .
H2B H 0.7067 0.3896 -0.0333 0.043 Uiso 1 1 calc R . .
C3 C 0.8765(9) 0.4805(9) -0.0762(6) 0.0348(17) Uani 1 1 d . . .
H3A H 0.8355 0.4450 -0.1520 0.042 Uiso 1 1 calc R . .
H3B H 0.9861 0.4696 -0.0525 0.042 Uiso 1 1 calc R . .
C4 C 0.6288(8) 0.6791(11) -0.1324(6) 0.040(2) Uani 1 1 d . . .
H4A H 0.6000 0.7384 -0.1998 0.048 Uiso 1 1 calc R . .
H4B H 0.5914 0.5767 -0.1512 0.048 Uiso 1 1 calc R . .
C5 C 0.5592(9) 0.7461(10) -0.0535(6) 0.0391(19) Uani 1 1 d . . .
H5A H 0.5955 0.8492 -0.0365 0.047 Uiso 1 1 calc R . .
H5B H 0.4499 0.7501 -0.0888 0.047 Uiso 1 1 calc R . .
C6 C 0.5952(6) 0.6589(13) 0.0511(5) 0.0344(13) Uani 1 1 d . . .
H6A H 0.5598 0.5556 0.0340 0.041 Uiso 1 1 calc R . .
H6B H 0.5407 0.7030 0.0962 0.041 Uiso 1 1 calc R . .
C7 C 0.6842(9) 0.4364(8) 0.4218(6) 0.0338(17) Uani 1 1 d . . .
H7A H 0.5812 0.4037 0.3824 0.041 Uiso 1 1 calc R . .
H7B H 0.7519 0.3732 0.3975 0.041 Uiso 1 1 calc R . .
C8 C 0.7166(9) 0.4103(8) 0.5425(6) 0.0390(18) Uani 1 1 d . . .
H8A H 0.8222 0.4340 0.5821 0.047 Uiso 1 1 calc R . .
H8B H 0.7006 0.3042 0.5548 0.047 Uiso 1 1 calc R . .
C9 C 0.6174(10) 0.5051(9) 0.5874(7) 0.0411(19) Uani 1 1 d . . .
H9A H 0.6433 0.4854 0.6659 0.049 Uiso 1 1 calc R . .
H9B H 0.5123 0.4759 0.5516 0.049 Uiso 1 1 calc R . .
C10 C 0.8276(9) 0.7428(10) 0.6502(6) 0.040(2) Uani 1 1 d . . .
H10A H 0.8281 0.8119 0.7090 0.048 Uiso 1 1 calc R . .
H10B H 0.8780 0.6501 0.6835 0.048 Uiso 1 1 calc R . .
C11 C 0.9102(10) 0.8119(10) 0.5813(7) 0.042(2) Uani 1 1 d . . .
H11A H 1.0114 0.8405 0.6284 0.051 Uiso 1 1 calc R . .
H11B H 0.8577 0.9032 0.5469 0.051 Uiso 1 1 calc R . .
C12 C 0.9224(8) 0.7074(9) 0.4938(6) 0.0387(19) Uani 1 1 d . . .
H12A H 0.9696 0.6135 0.5275 0.046 Uiso 1 1 calc R . .
H12B H 0.9866 0.7528 0.4565 0.046 Uiso 1 1 calc R . .
B1 B 0.7804(15) 0.0307(15) 0.2396(11) 0.038(4) Uiso 0.587(11) 1 d PDU A 1
F1 F 0.7366(10) 0.1585(15) 0.2774(7) 0.066(3) Uiso 0.587(11) 1 d PDU A 1
F2 F 0.8663(12) -0.0557(11) 0.3263(8) 0.055(3) Uiso 0.587(11) 1 d PDU A 1
F3 F 0.6574(12) -0.0603(13) 0.1933(10) 0.054(3) Uiso 0.587(11) 1 d PDU A 1
F4 F 0.8507(14) 0.0756(14) 0.1697(10) 0.096(5) Uiso 0.587(11) 1 d PDU A 1
B1X B 0.762(2) 0.025(2) 0.2637(15) 0.051(8) Uiso 0.413(11) 1 d PDU A 2
F1X F 0.7871(16) 0.1716(17) 0.2407(11) 0.077(5) Uiso 0.413(11) 1 d PDU A 2
F2X F 0.9021(16) -0.0436(17) 0.3015(13) 0.062(5) Uiso 0.413(11) 1 d PDU A 2
F3X F 0.6707(17) -0.0411(17) 0.1690(12) 0.050(5) Uiso 0.413(11) 1 d PDU A 2
F4X F 0.700(2) 0.044(3) 0.3432(16) 0.138(10) Uiso 0.413(11) 1 d PDU A 2
B2 B 0.7034(10) 0.1133(9) 0.7582(7) 0.046(2) Uiso 1 1 d DU B 1
F5 F 0.6266(15) 0.2357(13) 0.7804(12) 0.071(4) Uiso 0.554(13) 1 d PDU B 1
F6 F 0.6409(13) 0.0755(12) 0.6516(7) 0.053(3) Uiso 0.554(13) 1 d PDU B 1
F7 F 0.8434(11) 0.1648(19) 0.7586(10) 0.093(4) Uiso 0.554(13) 1 d PDU B 1
F8 F 0.732(2) 0.0085(17) 0.8336(12) 0.139(7) Uiso 0.554(13) 1 d PDU B 1
F5X F 0.6526(15) 0.2571(12) 0.7562(12) 0.050(4) Uiso 0.446(13) 1 d PDU B 2
F6X F 0.696(3) 0.057(3) 0.6634(15) 0.170(13) Uiso 0.446(13) 1 d PDU B 2
F7X F 0.8408(14) 0.0955(18) 0.8266(13) 0.087(6) Uiso 0.446(13) 1 d PDU B 2
F8X F 0.6046(15) 0.0239(14) 0.7946(10) 0.063(4) Uiso 0.446(13) 1 d PDU B 2

loop_
_atom_site_aniso_label
_atom_site_aniso_U_11
_atom_site_aniso_U_22
_atom_site_aniso_U_33
_atom_site_aniso_U_23
_atom_site_aniso_U_13
_atom_site_aniso_U_12
Te1 0.0291(2) 0.0276(2) 0.02502(19) -0.0023(4) 0.01036(15) -0.0040(5)
Te2 0.0311(2) 0.0279(2) 0.02448(19) 0.0013(4) 0.00947(16) 0.0011(5)
S1 0.0374(8) 0.0374(13) 0.0315(8) 0.0015(10) 0.0172(7) 0.0001(10)
S2 0.0328(9) 0.0373(12) 0.0331(9) -0.0029(7) 0.0143(8) 0.0000(7)
O1 0.057(4) 0.041(3) 0.032(3) 0.006(2) 0.024(3) 0.010(3)
C1 0.043(4) 0.031(4) 0.028(4) -0.001(3) 0.013(3) 0.005(3)
C2 0.038(4) 0.033(4) 0.037(4) -0.005(3) 0.011(4) 0.002(3)
C3 0.035(4) 0.040(4) 0.033(4) -0.006(3) 0.016(3) 0.004(3)
C4 0.044(4) 0.037(6) 0.035(4) 0.004(4) 0.008(3) 0.006(4)
C5 0.034(4) 0.048(5) 0.032(4) -0.002(3) 0.006(3) 0.009(4)
C6 0.031(3) 0.038(3) 0.038(3) -0.002(6) 0.017(3) -0.002(6)
C7 0.042(4) 0.025(4) 0.039(4) 0.000(3) 0.020(4) 0.003(3)
C8 0.049(5) 0.027(4) 0.045(5) 0.007(3) 0.020(4) -0.002(3)
C9 0.052(5) 0.038(5) 0.040(4) 0.003(4) 0.024(4) -0.007(4)
C10 0.042(5) 0.047(5) 0.031(4) -0.009(3) 0.013(4) -0.005(4)
C11 0.041(5) 0.048(5) 0.039(5) -0.009(4) 0.014(4) -0.014(4)
C12 0.030(4) 0.052(5) 0.034(4) 0.003(3) 0.010(3) -0.006(3)

loop_
_atom_type_symbol
_atom_type_description
_atom_type_scat_dispersion_real
_atom_type_scat_dispersion_imag
_atom_type_scat_source
C C 0.0033 0.0016 'International Tables Vol C Tables 4.2.6.8 and 6.1.1.4'
H H 0.0000 0.0000 'International Tables Vol C Tables 4.2.6.8 and 6.1.1.4'
B B 0.0013 0.0007 'International Tables Vol C Tables 4.2.6.8 and 6.1.1.4'
O O 0.0106 0.0060 'International Tables Vol C Tables 4.2.6.8 and 6.1.1.4'
F F 0.0171 0.0103 'International Tables Vol C Tables 4.2.6.8 and 6.1.1.4'
S S 0.1246 0.1234 'International Tables Vol C Tables 4.2.6.8 and 6.1.1.4'
Te Te -0.5308 1.6751 'International Tables Vol C Tables 4.2.6.8 and 6.1.1.4'

loop_
_geom_angle_atom_site_label_1
_geom_angle_atom_site_label_2
_geom_angle_atom_site_label_3
_geom_angle
_geom_angle_site_symmetry_1
_geom_angle_site_symmetry_3
_geom_angle_publ_flag
O1 Te1 C6 94.4(2) . . ?
O1 Te1 C1 84.9(3) . . ?
C6 Te1 C1 98.3(4) . . ?
O1 Te1 S1 161.45(18) . . ?
C6 Te1 S1 78.45(16) . . ?
C1 Te1 S1 79.3(2) . . ?
O1 Te1 Te2 23.44(16) . . ?
C6 Te1 Te2 85.15(16) . . ?
C1 Te1 Te2 107.5(2) . . ?
S1 Te1 Te2 163.06(4) . . ?
O1 Te2 C7 86.4(3) . . ?
O1 Te2 C12 91.6(3) . . ?
C7 Te2 C12 99.1(3) . . ?
O1 Te2 S2 160.85(16) . . ?
C7 Te2 S2 79.0(2) . . ?
C12 Te2 S2 78.6(2) . . ?
O1 Te2 Te1 23.36(16) . . ?
C7 Te2 Te1 108.1(2) . . ?
C12 Te2 Te1 96.4(2) . . ?
S2 Te2 Te1 172.02(5) . . ?
C4 S1 C3 103.3(4) . . ?
C4 S1 Te1 94.1(2) . . ?
C3 S1 Te1 93.0(2) . . ?
C9 S2 C10 103.8(4) . . ?
C9 S2 Te2 93.7(3) . . ?
C10 S2 Te2 93.9(2) . . ?
Te1 O1 Te2 133.2(3) . . ?
C2 C1 Te1 114.8(5) . . ?
C3 C2 C1 113.6(7) . . ?
C2 C3 S1 112.9(5) . . ?
C5 C4 S1 110.2(5) . . ?
C6 C5 C4 112.8(7) . . ?
C5 C6 Te1 113.0(5) . . ?
C8 C7 Te2 115.1(5) . . ?
C7 C8 C9 112.0(7) . . ?
C8 C9 S2 112.6(5) . . ?
C11 C10 S2 109.9(6) . . ?
C10 C11 C12 112.4(7) . . ?
C11 C12 Te2 111.3(5) . . ?
F4 B1 F1 105.7(11) . . ?
F4 B1 F3 114.4(12) . . ?
F1 B1 F3 109.7(11) . . ?
F4 B1 F2 115.2(12) . . ?
F1 B1 F2 110.0(11) . . ?
F3 B1 F2 101.9(11) . . ?
F4X B1X F1X 101.1(16) . . ?
F4X B1X F3X 115.4(16) . . ?
F1X B1X F3X 108.4(15) . . ?
F4X B1X F2X 112.9(16) . . ?
F1X B1X F2X 106.6(14) . . ?
F3X B1X F2X 111.4(15) . . ?
F8 B2 F6 119.6(10) . . ?
F8 B2 F5 113.4(12) . . ?
F6 B2 F5 109.1(9) . . ?
F8 B2 F7 105.7(11) . . ?
F6 B2 F7 100.1(10) . . ?
F5 B2 F7 107.4(10) . . ?

loop_
_geom_bond_atom_site_label_1
_geom_bond_atom_site_label_2
_geom_bond_distance
_geom_bond_site_symmetry_2
_geom_bond_publ_flag
Te1 O1 1.974(5) . ?
Te1 C6 2.129(6) . ?
Te1 C1 2.138(7) . ?
Te1 S1 2.8147(17) . ?
Te1 Te2 3.6290(6) . ?
Te2 O1 1.980(5) . ?
Te2 C7 2.133(7) . ?
Te2 C12 2.142(7) . ?
Te2 S2 2.8046(19) . ?
S1 C4 1.818(8) . ?
S1 C3 1.824(8) . ?
S2 C9 1.816(8) . ?
S2 C10 1.819(8) . ?
C1 C2 1.516(9) . ?
C2 C3 1.507(11) . ?
C4 C5 1.526(11) . ?
C5 C6 1.516(10) . ?
C7 C8 1.524(10) . ?
C8 C9 1.530(11) . ?
C10 C11 1.515(11) . ?
C11 C12 1.518(11) . ?
B1 F4 1.364(14) . ?
B1 F1 1.373(14) . ?
B1 F3 1.393(13) . ?
B1 F2 1.395(13) . ?
B1X F4X 1.372(16) . ?
B1X F1X 1.391(17) . ?
B1X F3X 1.391(15) . ?
B1X F2X 1.402(15) . ?
B2 F8 1.327(13) . ?
B2 F6 1.366(11) . ?
B2 F5 1.407(12) . ?
B2 F7 1.411(12) . ?

loop_
_geom_torsion_atom_site_label_1
_geom_torsion_atom_site_label_2
_geom_torsion_atom_site_label_3
_geom_torsion_atom_site_label_4
_geom_torsion
_geom_torsion_site_symmetry_1
_geom_torsion_site_symmetry_2
_geom_torsion_site_symmetry_3
_geom_torsion_site_symmetry_4
_geom_torsion_publ_flag
C6 Te1 Te2 O1 113.0(5) . . . . ?
C1 Te1 Te2 O1 15.8(5) . . . . ?
S1 Te1 Te2 O1 127.4(5) . . . . ?
O1 Te1 Te2 C7 -22.7(5) . . . . ?
C6 Te1 Te2 C7 90.3(4) . . . . ?
C1 Te1 Te2 C7 -6.9(3) . . . . ?
S1 Te1 Te2 C7 104.7(3) . . . . ?
O1 Te1 Te2 C12 79.1(5) . . . . ?
C6 Te1 Te2 C12 -167.9(4) . . . . ?
C1 Te1 Te2 C12 94.9(3) . . . . ?
S1 Te1 Te2 C12 -153.5(3) . . . . ?
O1 Te1 Te2 S2 130.2(5) . . . . ?
C6 Te1 Te2 S2 -116.8(4) . . . . ?
C1 Te1 Te2 S2 146.0(4) . . . . ?
S1 Te1 Te2 S2 -102.4(4) . . . . ?
O1 Te1 S1 C4 69.3(6) . . . . ?
C6 Te1 S1 C4 0.6(5) . . . . ?
C1 Te1 S1 C4 101.4(4) . . . . ?
Te2 Te1 S1 C4 -14.1(4) . . . . ?
O1 Te1 S1 C3 -34.3(6) . . . . ?
C6 Te1 S1 C3 -103.1(4) . . . . ?
C1 Te1 S1 C3 -2.2(3) . . . . ?
Te2 Te1 S1 C3 -117.7(3) . . . . ?
O1 Te2 S2 C9 -42.6(6) . . . . ?
C7 Te2 S2 C9 -1.3(4) . . . . ?
C12 Te2 S2 C9 -103.0(4) . . . . ?
Te1 Te2 S2 C9 -155.2(4) . . . . ?
O1 Te2 S2 C10 61.5(6) . . . . ?
C7 Te2 S2 C10 102.8(4) . . . . ?
C12 Te2 S2 C10 1.0(4) . . . . ?
Te1 Te2 S2 C10 -51.1(4) . . . . ?
C6 Te1 O1 Te2 -66.9(5) . . . . ?
C1 Te1 O1 Te2 -164.9(5) . . . . ?
S1 Te1 O1 Te2 -133.3(4) . . . . ?
C7 Te2 O1 Te1 158.5(5) . . . . ?
C12 Te2 O1 Te1 -102.6(4) . . . . ?
S2 Te2 O1 Te1 -161.1(2) . . . . ?
O1 Te1 C1 C2 144.7(6) . . . . ?
C6 Te1 C1 C2 50.9(6) . . . . ?
S1 Te1 C1 C2 -25.5(5) . . . . ?
Te2 Te1 C1 C2 138.4(5) . . . . ?
Te1 C1 C2 C3 56.3(8) . . . . ?
C1 C2 C3 S1 -58.2(8) . . . . ?
C4 S1 C3 C2 -65.3(6) . . . . ?
Te1 S1 C3 C2 29.7(6) . . . . ?
C3 S1 C4 C5 122.4(6) . . . . ?
Te1 S1 C4 C5 28.3(6) . . . . ?
S1 C4 C5 C6 -60.7(9) . . . . ?
C4 C5 C6 Te1 63.2(9) . . . . ?
O1 Te1 C6 C5 167.1(6) . . . . ?
C1 Te1 C6 C5 -107.4(7) . . . . ?
S1 Te1 C6 C5 -30.2(6) . . . . ?
Te2 Te1 C6 C5 145.5(7) . . . . ?
O1 Te2 C7 C8 140.1(6) . . . . ?
C12 Te2 C7 C8 49.0(6) . . . . ?
S2 Te2 C7 C8 -27.4(5) . . . . ?
Te1 Te2 C7 C8 148.9(5) . . . . ?
Te2 C7 C8 C9 57.7(8) . . . . ?
C7 C8 C9 S2 -58.0(8) . . . . ?
C10 S2 C9 C8 -65.5(7) . . . . ?
Te2 S2 C9 C8 29.4(6) . . . . ?
C9 S2 C10 C11 123.8(6) . . . . ?
Te2 S2 C10 C11 29.0(6) . . . . ?
S2 C10 C11 C12 -63.1(8) . . . . ?
C10 C11 C12 Te2 65.4(8) . . . . ?
O1 Te2 C12 C11 165.3(6) . . . . ?
C7 Te2 C12 C11 -108.0(6) . . . . ?
S2 Te2 C12 C11 -31.3(5) . . . . ?
Te1 Te2 C12 C11 142.4(5) . . . . ?
